data_2005505
loop_
_publ_author_name
'Jones, P. G.'
'Bembenek, E.'

_publ_section_title
;
 Derivatives of Bis(diphenylphosphino)difluoromethane: the Disulfide
 Ph~2~P(= S)CF~2~P(= S)Ph~2~ and the Bis[chlorogold(I)] Complex
 Ph~2~P(AuCl)CF~2~P(AuCl)Ph~2~
;
_journal_issue 10
_journal_name_full 'Acta Crystallographica Section C'
_journal_page_first 2396
_journal_page_last 2399
_journal_paper_doi 10.1107/S0108270196004404
_journal_volume 52
_journal_year 1996
_chemical_formula_iupac 'C25 H20 F2 P2 S2'
_chemical_formula_sum 'C25 H20 F2 P2 S2'
_chemical_formula_weight 484.47
_chemical_name_systematic
;
 Difluorobis(diphenylphosphino)methane disulfide
;
_space_group_IT_number 2
_symmetry_cell_setting triclinic
_symmetry_space_group_name_Hall '-P 1'
_symmetry_space_group_name_H-M 'P -1'
_audit_creation_method SHELXL
_cell_angle_alpha 108.67(3)
_cell_angle_beta 104.86(3)
_cell_angle_gamma 94.68(3)
_cell_formula_units_Z 2
_cell_length_a 9.519(3)
_cell_length_b 11.446(4)
_cell_length_c 11.650(4)
_cell_measurement_reflns_used 50
_cell_measurement_temperature 178(2)
_cell_measurement_theta_max 11.5
_cell_measurement_theta_min 10
_cell_volume 1143.6(7)
_computing_cell_refinement 'Nicolet P3'
_computing_data_collection 'Nicolet P3 (Nicolet, 1987)'
_computing_data_reduction 'XDISK (Siemens, 1991)'
_computing_molecular_graphics 'XP (Siemens, 1984)'
_computing_publication_material SHELXL93
_computing_structure_refinement 'SHELXL93 (Sheldrick, 1993)'
_computing_structure_solution 'SHELXS86 (Sheldrick, 1990)'
_diffrn_ambient_temperature 178(2)
_diffrn_measurement_device 'Siemens R3'
_diffrn_measurement_method \w-scans
_diffrn_radiation_monochromator graphite
_diffrn_radiation_source 'fine-focus sealed tube'
_diffrn_radiation_type MoK\a
_diffrn_radiation_wavelength 0.71073
_diffrn_reflns_av_R_equivalents 0.0209
_diffrn_reflns_av_sigmaI/netI 0.0343
_diffrn_reflns_limit_h_max 11
_diffrn_reflns_limit_h_min -11
_diffrn_reflns_limit_k_max 13
_diffrn_reflns_limit_k_min -13
_diffrn_reflns_limit_l_max 13
_diffrn_reflns_limit_l_min -13
_diffrn_reflns_number 5225
_diffrn_reflns_theta_max 25.05
_diffrn_reflns_theta_min 3.16
_diffrn_standards_decay_% 3.5
_diffrn_standards_interval_count 147
_diffrn_standards_number 3
_exptl_absorpt_coefficient_mu 0.400
_exptl_absorpt_correction_type none
_exptl_crystal_colour colourless
_exptl_crystal_density_diffrn 1.407
_exptl_crystal_density_meas ?
_exptl_crystal_description prism
_exptl_crystal_F_000 500
_exptl_crystal_size_max 0.88
_exptl_crystal_size_mid 0.60
_exptl_crystal_size_min 0.50
_refine_diff_density_max 0.282
_refine_diff_density_min -0.284
_refine_ls_extinction_coef 0.0047(15)
_refine_ls_extinction_method 'SHELXL93 (Sheldrick, 1993)'
_refine_ls_goodness_of_fit_all 1.021
_refine_ls_goodness_of_fit_obs 1.064
_refine_ls_hydrogen_treatment riding
_refine_ls_matrix_type full
_refine_ls_number_parameters 281
_refine_ls_number_reflns 4038
_refine_ls_number_restraints 0
_refine_ls_restrained_S_all 1.033
_refine_ls_restrained_S_obs 1.064
_refine_ls_R_factor_all 0.0562
_refine_ls_R_factor_obs 0.0383
_refine_ls_shift/esd_max 0.000
_refine_ls_shift/esd_mean 0.000
_refine_ls_structure_factor_coef Fsqd
_refine_ls_weighting_details 'w = 1/[\s^2^(Fo^2^)+(0.0532P)^2^+0.4407P] where P=(Fo^2^+2Fc^2^)/3'
_refine_ls_weighting_scheme calc
_refine_ls_wR_factor_all 0.1050
_refine_ls_wR_factor_obs 0.0937
_reflns_number_observed 3093
_reflns_number_total 4041
_reflns_observed_criterion >2sigma(I)
_cod_data_source_file fg1184.cif
_cod_data_source_block 1
_cod_depositor_comments
;
The following automatic conversions were performed:

'_geom_bond_publ_flag' value 'Y' changed to 'y' according to
/home/saulius/struct/CIF-dictionaries/cif_core.dic dictionary named
'cif_core.dic' version 2.4.1 from 2010-06-29 (10
times).

'_geom_angle_publ_flag' value 'Y' changed to 'y' according
to /home/saulius/struct/CIF-dictionaries/cif_core.dic dictionary
named 'cif_core.dic' version 2.4.1 from 2010-06-29 (18 times).

Automatic conversion script
Id: cif_fix_values 1715 2011-07-08 13:25:40Z adriana 

The following automatic conversions were performed:

'_exptl_crystal_density_meas' value 'not measured' was changed to '?'
- the value is perceived as not measured.

Automatic conversion script
Id: cif_fix_values 3008 2015-01-20 13:52:24Z robertas 

The following automatic conversions were performed:

'_refine_ls_weighting_scheme' value 'calc w =
1/[\s^2^(Fo^2^)+(0.0532P)^2^+0.4407P] where P=(Fo^2^+2Fc^2^)/3' was
changed to 'calc'. New tag '_refine_ls_weighting_details' was
created. The value of the new tag was set to 'w =
1/[\s^2^(Fo^2^)+(0.0532P)^2^+0.4407P] where P=(Fo^2^+2Fc^2^)/3'.

Automatic conversion script
Id: cif_fix_values 3143 2015-03-26 13:38:13Z robertas 
;
_cod_database_code 2005505

loop_
_symmetry_equiv_pos_as_xyz
'x, y, z'
'-x, -y, -z'

loop_
_atom_site_aniso_label
_atom_site_aniso_U_11
_atom_site_aniso_U_22
_atom_site_aniso_U_33
_atom_site_aniso_U_12
_atom_site_aniso_U_13
_atom_site_aniso_U_23
P1 0.0301(3) 0.0297(3) 0.0384(3) 0.0063(3) 0.0094(3) 0.0149(3)
P2 0.0380(4) 0.0328(3) 0.0375(4) 0.0134(3) 0.0147(3) 0.0159(3)
S1 0.0353(4) 0.0434(4) 0.0543(4) -0.0013(3) 0.0055(3) 0.0208(3)
S2 0.0623(5) 0.0575(5) 0.0521(4) 0.0321(4) 0.0294(4) 0.0249(4)
F1 0.0510(9) 0.0293(7) 0.0538(9) 0.0021(7) 0.0023(7) 0.0154(7)
F2 0.0568(10) 0.0522(9) 0.0414(8) 0.0303(8) 0.0217(7) 0.0185(7)
C1 0.0373(14) 0.0325(13) 0.0417(13) 0.0107(11) 0.0141(11) 0.0140(11)
C11 0.0316(13) 0.0356(13) 0.0349(13) 0.0101(10) 0.0099(10) 0.0149(10)
C12 0.046(2) 0.0377(14) 0.057(2) 0.0118(12) 0.0151(13) 0.0147(13)
C13 0.065(2) 0.052(2) 0.069(2) 0.031(2) 0.025(2) 0.018(2)
C14 0.047(2) 0.078(2) 0.056(2) 0.034(2) 0.0229(15) 0.026(2)
C15 0.037(2) 0.076(2) 0.065(2) 0.0111(15) 0.0194(14) 0.033(2)
C16 0.041(2) 0.045(2) 0.066(2) 0.0073(12) 0.0190(14) 0.0223(14)
C21 0.0338(13) 0.0380(13) 0.0388(13) 0.0142(11) 0.0104(11) 0.0164(11)
C22 0.046(2) 0.045(2) 0.0450(15) 0.0072(12) 0.0147(13) 0.0181(12)
C23 0.060(2) 0.060(2) 0.049(2) 0.016(2) 0.0247(15) 0.0240(15)
C24 0.058(2) 0.067(2) 0.0397(15) 0.030(2) 0.0161(14) 0.0185(14)
C25 0.048(2) 0.061(2) 0.046(2) 0.0081(15) 0.0054(14) 0.0054(14)
C26 0.042(2) 0.055(2) 0.045(2) 0.0057(13) 0.0137(13) 0.0146(13)
C31 0.0406(14) 0.0362(13) 0.0366(13) 0.0077(11) 0.0085(11) 0.0197(11)
C32 0.042(2) 0.048(2) 0.048(2) 0.0130(12) 0.0143(12) 0.0220(13)
C33 0.043(2) 0.070(2) 0.069(2) 0.018(2) 0.021(2) 0.036(2)
C34 0.042(2) 0.068(2) 0.071(2) 0.004(2) 0.004(2) 0.040(2)
C35 0.062(2) 0.044(2) 0.058(2) -0.0052(15) -0.004(2) 0.0223(14)
C36 0.054(2) 0.0380(14) 0.048(2) 0.0113(13) 0.0083(13) 0.0197(12)
C41 0.0324(13) 0.0370(13) 0.0479(15) 0.0088(11) 0.0103(12) 0.0211(12)
C42 0.065(2) 0.041(2) 0.055(2) 0.0177(14) 0.0188(15) 0.0212(14)
C43 0.068(2) 0.038(2) 0.072(2) 0.0149(15) 0.007(2) 0.0198(15)
C44 0.053(2) 0.044(2) 0.078(2) -0.0038(14) -0.008(2) 0.036(2)
C45 0.050(2) 0.058(2) 0.060(2) -0.0054(14) 0.0033(14) 0.038(2)
C46 0.0379(15) 0.048(2) 0.053(2) 0.0049(12) 0.0113(13) 0.0250(13)

loop_
_atom_site_label
_atom_site_occupancy
_atom_site_fract_x
_atom_site_fract_y
_atom_site_fract_z
_atom_site_U_iso_or_equiv
_atom_site_thermal_displace_type
_atom_site_calc_flag
_atom_site_refinement_flags
_atom_site_type_symbol
P1 1 0.72888(7) 0.20127(6) 0.43075(6) 0.03212(17) Uani d . P
P2 1 0.62214(7) 0.32679(6) 0.21890(6) 0.03414(18) Uani d . P
S1 1 0.55388(7) 0.07266(6) 0.34478(7) 0.0456(2) Uani d . S
S2 1 0.73387(9) 0.22322(7) 0.12384(7) 0.0522(2) Uani d . S
F1 1 0.81697(17) 0.43775(12) 0.44772(14) 0.0475(4) Uani d . F
F2 1 0.59118(17) 0.39359(14) 0.45317(13) 0.0470(4) Uani d . F
C1 1 0.6917(3) 0.3468(2) 0.3928(2) 0.0362(5) Uani d . C
C11 1 0.8952(3) 0.1581(2) 0.3938(2) 0.0332(5) Uani d . C
C12 1 0.8974(3) 0.0310(2) 0.3506(3) 0.0473(7) Uani d . C
H12 1 0.8134 -0.0271 0.3394 0.057 Uiso calc R H
C13 1 1.0212(4) -0.0122(3) 0.3235(3) 0.0605(8) Uani d . C
H13 1 1.0218 -0.0996 0.2938 0.073 Uiso calc R H
C14 1 1.1414(3) 0.0700(3) 0.3391(3) 0.0572(8) Uani d . C
H14 1 1.2256 0.0400 0.3194 0.069 Uiso calc R H
C15 1 1.1417(3) 0.1964(3) 0.3832(3) 0.0565(8) Uani d . C
H15 1 1.2269 0.2534 0.3947 0.068 Uiso calc R H
C16 1 1.0196(3) 0.2422(3) 0.4111(3) 0.0497(7) Uani d . C
H16 1 1.0207 0.3299 0.4417 0.060 Uiso calc R H
C21 1 0.7765(3) 0.2589(2) 0.6033(2) 0.0358(5) Uani d . C
C22 1 0.6902(3) 0.2048(2) 0.6579(3) 0.0446(6) Uani d . C
H22 1 0.6042 0.1444 0.6055 0.053 Uiso calc R H
C23 1 0.7282(3) 0.2380(3) 0.7890(3) 0.0533(7) Uani d . C
H23 1 0.6687 0.1999 0.8261 0.064 Uiso calc R H
C24 1 0.8511(3) 0.3254(3) 0.8644(3) 0.0537(8) Uani d . C
H24 1 0.8772 0.3477 0.9540 0.064 Uiso calc R H
C25 1 0.9382(3) 0.3818(3) 0.8115(3) 0.0568(8) Uani d . C
H25 1 1.0226 0.4436 0.8648 0.068 Uiso calc R H
C26 1 0.9023(3) 0.3481(3) 0.6807(3) 0.0482(7) Uani d . C
H26 1 0.9630 0.3856 0.6440 0.058 Uiso calc R H
C31 1 0.4246(3) 0.2697(2) 0.1655(2) 0.0366(6) Uani d . C
C32 1 0.3263(3) 0.3451(3) 0.2056(3) 0.0443(6) Uani d . C
H32 1 0.3627 0.4263 0.2685 0.053 Uiso calc R H
C33 1 0.1753(3) 0.3018(3) 0.1536(3) 0.0561(8) Uani d . C
H33 1 0.1084 0.3528 0.1822 0.067 Uiso calc R H
C34 1 0.1225(3) 0.1853(3) 0.0610(3) 0.0595(8) Uani d . C
H34 1 0.0190 0.1564 0.0249 0.071 Uiso calc R H
C35 1 0.2176(4) 0.1107(3) 0.0204(3) 0.0588(8) Uani d . C
H35 1 0.1799 0.0303 -0.0437 0.071 Uiso calc R H
C36 1 0.3697(3) 0.1517(2) 0.0723(3) 0.0470(7) Uani d . C
H36 1 0.4356 0.0993 0.0442 0.056 Uiso calc R H
C41 1 0.6422(3) 0.4865(2) 0.2200(2) 0.0378(6) Uani d . C
C42 1 0.6272(3) 0.5898(2) 0.3160(3) 0.0523(7) Uani d . C
H42 1 0.6109 0.5807 0.3900 0.063 Uiso calc R H
C43 1 0.6364(4) 0.7068(3) 0.3029(3) 0.0614(8) Uani d . C
H43 1 0.6277 0.7778 0.3690 0.074 Uiso calc R H
C44 1 0.6578(3) 0.7202(3) 0.1956(3) 0.0611(9) Uani d . C
H44 1 0.6620 0.8000 0.1868 0.073 Uiso calc R H
C45 1 0.6732(3) 0.6196(3) 0.1017(3) 0.0553(8) Uani d . C
H45 1 0.6888 0.6294 0.0278 0.066 Uiso calc R H
C46 1 0.6663(3) 0.5027(3) 0.1133(3) 0.0451(6) Uani d . C
H46 1 0.6782 0.4331 0.0476 0.054 Uiso calc R H

loop_
_atom_type_symbol
_atom_type_description
_atom_type_scat_dispersion_real
_atom_type_scat_dispersion_imag
_atom_type_scat_source
C C 0.0033 0.0016 'International Tables Vol C Tables 4.2.6.8 and 6.1.1.4'
H H 0.0000 0.0000 'International Tables Vol C Tables 4.2.6.8 and 6.1.1.4'
F F 0.0171 0.0103 'International Tables Vol C Tables 4.2.6.8 and 6.1.1.4'
P P 0.1023 0.0942 'International Tables Vol C Tables 4.2.6.8 and 6.1.1.4'
S S 0.1246 0.1234 'International Tables Vol C Tables 4.2.6.8 and 6.1.1.4'

loop_
_geom_angle_atom_site_label_1
_geom_angle_atom_site_label_2
_geom_angle_atom_site_label_3
_geom_angle
_geom_angle_publ_flag
C11 P1 C21 105.78(11) y
C11 P1 C1 109.12(11) y
C21 P1 C1 102.35(11) y
C11 P1 S1 115.25(9) y
C21 P1 S1 114.52(9) y
C1 P1 S1 108.96(9) y
C31 P2 C41 105.25(11) y
C31 P2 C1 107.51(11) y
C41 P2 C1 103.75(11) y
C31 P2 S2 115.23(10) y
C41 P2 S2 113.76(9) y
C1 P2 S2 110.50(8) y
F2 C1 F1 105.5(2) y
F2 C1 P2 109.8(2) y
F1 C1 P2 107.8(2) y
F2 C1 P1 106.1(2) y
F1 C1 P1 110.1(2) y
P2 C1 P1 116.89(13) y
C12 C11 C16 119.2(2) ?
C12 C11 P1 115.7(2) ?
C16 C11 P1 125.1(2) ?
C11 C12 C13 120.4(3) ?
C14 C13 C12 120.2(3) ?
C13 C14 C15 120.1(3) ?
C14 C15 C16 120.9(3) ?
C15 C16 C11 119.2(3) ?
C22 C21 C26 119.5(2) ?
C22 C21 P1 118.0(2) ?
C26 C21 P1 122.3(2) ?
C21 C22 C23 120.4(3) ?
C24 C23 C22 119.9(3) ?
C23 C24 C25 120.5(3) ?
C24 C25 C26 120.1(3) ?
C25 C26 C21 119.6(3) ?
C36 C31 C32 119.3(3) ?
C36 C31 P2 118.5(2) ?
C32 C31 P2 121.9(2) ?
C33 C32 C31 120.0(3) ?
C34 C33 C32 120.1(3) ?
C35 C34 C33 120.5(3) ?
C34 C35 C36 120.4(3) ?
C31 C36 C35 119.7(3) ?
C46 C41 C42 118.9(2) ?
C46 C41 P2 116.3(2) ?
C42 C41 P2 124.7(2) ?
C41 C42 C43 119.6(3) ?
C44 C43 C42 120.5(3) ?
C45 C44 C43 120.1(3) ?
C44 C45 C46 120.4(3) ?
C45 C46 C41 120.5(3) ?

loop_
_geom_bond_atom_site_label_1
_geom_bond_atom_site_label_2
_geom_bond_distance
_geom_bond_publ_flag
P1 C11 1.811(2) y
P1 C21 1.821(3) y
P1 C1 1.893(2) y
P1 S1 1.9352(13) y
P2 C31 1.814(3) y
P2 C41 1.818(3) y
P2 C1 1.893(3) y
P2 S2 1.9319(11) y
F1 C1 1.376(3) y
F2 C1 1.373(3) y
C11 C12 1.383(3) ?
C11 C16 1.391(4) ?
C12 C13 1.385(4) ?
C13 C14 1.354(4) ?
C14 C15 1.372(4) ?
C15 C16 1.384(4) ?
C21 C22 1.379(4) ?
C21 C26 1.395(4) ?
C22 C23 1.390(4) ?
C23 C24 1.364(4) ?
C24 C25 1.383(4) ?
C25 C26 1.387(4) ?
C31 C36 1.389(4) ?
C31 C32 1.391(4) ?
C32 C33 1.387(4) ?
C33 C34 1.374(4) ?
C34 C35 1.363(4) ?
C35 C36 1.393(4) ?
C41 C46 1.385(4) ?
C41 C42 1.389(4) ?
C42 C43 1.394(4) ?
C43 C44 1.370(4) ?
C44 C45 1.360(5) ?
C45 C46 1.385(4) ?

loop_
_geom_torsion_atom_site_label_1
_geom_torsion_atom_site_label_2
_geom_torsion_atom_site_label_3
_geom_torsion_atom_site_label_4
_geom_torsion
C31 P2 C1 F2 -38.9(2)
C41 P2 C1 F2 72.2(2)
S2 P2 C1 F2 -165.46(13)
C31 P2 C1 F1 -153.45(15)
C41 P2 C1 F1 -42.3(2)
S2 P2 C1 F1 80.0(2)
C31 P2 C1 P1 81.9(2)
C41 P2 C1 P1 -166.89(13)
S2 P2 C1 P1 -44.6(2)
C11 P1 C1 F2 -164.16(15)
C21 P1 C1 F2 -52.4(2)
S1 P1 C1 F2 69.2(2)
C11 P1 C1 F1 -50.4(2)
C21 P1 C1 F1 61.3(2)
S1 P1 C1 F1 -177.04(13)
C11 P1 C1 P2 73.0(2)
C21 P1 C1 P2 -175.23(13)
S1 P1 C1 P2 -53.60(15)
C21 P1 C11 C12 103.9(2)
C1 P1 C11 C12 -146.6(2)
S1 P1 C11 C12 -23.7(2)
C21 P1 C11 C16 -73.1(2)
C1 P1 C11 C16 36.3(3)
S1 P1 C11 C16 159.3(2)
C16 C11 C12 C13 -0.7(4)
P1 C11 C12 C13 -177.9(2)
C11 C12 C13 C14 -0.1(5)
C12 C13 C14 C15 0.7(5)
C13 C14 C15 C16 -0.7(5)
C14 C15 C16 C11 -0.1(5)
C12 C11 C16 C15 0.8(4)
P1 C11 C16 C15 177.7(2)
C11 P1 C21 C22 -125.6(2)
C1 P1 C21 C22 120.1(2)
S1 P1 C21 C22 2.4(2)
C11 P1 C21 C26 49.4(2)
C1 P1 C21 C26 -64.8(2)
S1 P1 C21 C26 177.5(2)
C26 C21 C22 C23 -0.4(4)
P1 C21 C22 C23 174.9(2)
C21 C22 C23 C24 0.5(4)
C22 C23 C24 C25 0.3(4)
C23 C24 C25 C26 -1.1(4)
C24 C25 C26 C21 1.2(4)
C22 C21 C26 C25 -0.5(4)
P1 C21 C26 C25 -175.5(2)
C41 P2 C31 C36 133.4(2)
C1 P2 C31 C36 -116.5(2)
S2 P2 C31 C36 7.2(2)
C41 P2 C31 C32 -40.0(2)
C1 P2 C31 C32 70.1(2)
S2 P2 C31 C32 -166.2(2)
C36 C31 C32 C33 0.7(4)
P2 C31 C32 C33 174.1(2)
C31 C32 C33 C34 -1.2(4)
C32 C33 C34 C35 0.8(5)
C33 C34 C35 C36 0.0(5)
C32 C31 C36 C35 0.1(4)
P2 C31 C36 C35 -173.5(2)
C34 C35 C36 C31 -0.4(4)
C31 P2 C41 C46 -96.1(2)
C1 P2 C41 C46 151.0(2)
S2 P2 C41 C46 30.9(2)
C31 P2 C41 C42 80.3(3)
C1 P2 C41 C42 -32.5(3)
S2 P2 C41 C42 -152.6(2)
C46 C41 C42 C43 0.2(4)
P2 C41 C42 C43 -176.2(2)
C41 C42 C43 C44 1.0(5)
C42 C43 C44 C45 -1.3(5)
C43 C44 C45 C46 0.5(5)
C44 C45 C46 C41 0.7(4)
C42 C41 C46 C45 -0.9(4)
P2 C41 C46 C45 175.7(2)

loop_
_cod_related_entry_id
_cod_related_entry_database
_cod_related_entry_code
1 ChemSpider 21138089
